data_7045402
loop_
_publ_author_name
'Akhtar, Muhammad Nadeem'
'Lan, Yanhua'
'AlDamen, Murad A.'
'Zheng, Yan-Zhen'
'Anson, Christopher E.'
'Powell, Annie K.'

_publ_section_title
;
 Effect of ligand substitution on the SMM properties of three
 isostructural families of double-cubane Mn<sub>4</sub>Ln<sub>2</sub>
 coordination clusters.
;
_journal_issue 10
_journal_name_full 'Dalton transactions (Cambridge, England : 2003)'
_journal_page_first 3485
_journal_page_last 3495
_journal_paper_doi 10.1039/c7dt04304j
_journal_volume 47
_journal_year 2018
_chemical_formula_moiety 'C60 H116 Gd2 Mn4 N4 O26, 2.44(C2 H3 N), 0.56(H2 O)'
_chemical_formula_sum 'C64.88 H124.44 Gd2 Mn4 N6.44 O26.56'
_chemical_formula_weight 1954.08
_space_group_crystal_system triclinic
_space_group_IT_number 2
_space_group_name_Hall '-P 1'
_space_group_name_H-M_alt 'P -1'
_symmetry_space_group_name_Hall '-P 1'
_symmetry_space_group_name_H-M 'P -1'
_atom_sites_solution_hydrogens geom
_audit_creation_date 2018-01-11
_audit_creation_method
;
Olex2 1.2
(compiled 2017.08.10 svn.r3458 for OlexSys, GUI svn.r5381)
;
_audit_update_record
;
2018-01-12 deposited with the CCDC.
2018-01-24 downloaded from the CCDC.
;
_cell_angle_alpha 64.935(1)
_cell_angle_beta 66.609(1)
_cell_angle_gamma 80.602(1)
_cell_formula_units_Z 1
_cell_length_a 13.1507(5)
_cell_length_b 13.7341(5)
_cell_length_c 13.8606(6)
_cell_measurement_reflns_used 10670
_cell_measurement_temperature 100(2)
_cell_measurement_theta_max 28.03
_cell_measurement_theta_min 2.34
_cell_volume 2081.25(14)
_computing_cell_refinement 'SAINT v6.45A (Bruker, 2003)'
_computing_data_collection 'SMART-NT 5.6 (Bruker AXS Inc., 2005)'
_computing_data_reduction 'SAINT v6.45A (Bruker, 2003)'
_computing_molecular_graphics 'Olex2 (Dolomanov et al., 2009)'
_computing_publication_material 'Olex2 (Dolomanov et al., 2009)'
_computing_structure_refinement 'ShelXL (Sheldrick, 2015)'
_computing_structure_solution 'SHELXTL 6.14 (BrukerAXS Inc., 2003)'
_diffrn_ambient_temperature 100.15
_diffrn_detector_area_resol_mean 8
_diffrn_measured_fraction_theta_full 0.993
_diffrn_measured_fraction_theta_max 0.892
_diffrn_measurement_device_type 'Bruker SMART APEX CCD area detector'
_diffrn_measurement_method '\w scans'
_diffrn_radiation_monochromator graphite
_diffrn_radiation_type MoK\a
_diffrn_radiation_wavelength 0.71073
_diffrn_reflns_av_R_equivalents 0.0177
_diffrn_reflns_av_unetI/netI 0.0286
_diffrn_reflns_Laue_measured_fraction_full 0.993
_diffrn_reflns_Laue_measured_fraction_max 0.892
_diffrn_reflns_limit_h_max 16
_diffrn_reflns_limit_h_min -16
_diffrn_reflns_limit_k_max 17
_diffrn_reflns_limit_k_min -17
_diffrn_reflns_limit_l_max 18
_diffrn_reflns_limit_l_min -18
_diffrn_reflns_number 17392
_diffrn_reflns_point_group_measured_fraction_full 0.993
_diffrn_reflns_point_group_measured_fraction_max 0.892
_diffrn_reflns_theta_full 25.242
_diffrn_reflns_theta_max 28.033
_diffrn_reflns_theta_min 1.637
_diffrn_source 'rotating anode'
_exptl_absorpt_coefficient_mu 2.234
_exptl_absorpt_correction_T_max 0.676
_exptl_absorpt_correction_T_min 0.504
_exptl_absorpt_correction_type multi-scan
_exptl_absorpt_process_details
;
SADABS v.2.10 (Bruker,2003) was used for absorption correction.
R(int) was 0.0380 before and 0.0218 after correction.
The Ratio of minimum to maximum transmission is 0.7456.
The \l/2 correction factor is 0.0015.
;
_exptl_crystal_colour orange
_exptl_crystal_colour_primary orange
_exptl_crystal_density_diffrn 1.559
_exptl_crystal_description block
_exptl_crystal_F_000 999
_exptl_crystal_size_max 0.28
_exptl_crystal_size_mid 0.23
_exptl_crystal_size_min 0.19
_refine_diff_density_max 1.647
_refine_diff_density_min -1.325
_refine_diff_density_rms 0.118
_refine_ls_extinction_method none
_refine_ls_goodness_of_fit_ref 1.087
_refine_ls_hydrogen_treatment constr
_refine_ls_matrix_type full
_refine_ls_number_parameters 502
_refine_ls_number_reflns 8981
_refine_ls_number_restraints 212
_refine_ls_restrained_S_all 1.119
_refine_ls_R_factor_all 0.0436
_refine_ls_R_factor_gt 0.0396
_refine_ls_shift/su_max 0.001
_refine_ls_shift/su_mean 0.000
_refine_ls_structure_factor_coef Fsqd
_refine_ls_weighting_details 'w=1/[\s^2^(Fo^2^)+(0.0365P)^2^+7.8314P] where P=(Fo^2^+2Fc^2^)/3'
_refine_ls_weighting_scheme calc
_refine_ls_wR_factor_gt 0.0915
_refine_ls_wR_factor_ref 0.0936
_reflns_Friedel_coverage 0.000
_reflns_number_gt 8295
_reflns_number_total 8981
_reflns_threshold_expression 'I > 2\s(I)'
_cod_data_source_file c7dt04304j2.cif
_cod_data_source_block 21-mn4gd2
_cod_depositor_comments 'Adding full bibliography for 7045382--7045403.cif.'
_cod_original_cell_volume 2081.26(14)
_cod_database_code 7045402
_shelx_shelxl_version_number 2017/1
_shelx_space_group_comment
;
The symmetry employed for this shelxl refinement is uniquely defined
by the following loop, which should always be used as a source of
symmetry information in preference to the above space-group names.
They are only intended as comments.
;
_shelx_estimated_absorpt_t_max 0.676
_shelx_estimated_absorpt_t_min 0.574
_olex2_refinement_description
;
1. Fixed Uiso
 At 1.2 times of:
  All C(H,H) groups, All C(H,H,H,H) groups, All O(H) groups
 At 1.5 times of:
  All C(H,H,H) groups
2. Restrained distances
 C30B-C27 \\sim C30A-C27 \\sim C29C-C27 \\sim C29B-C27 \\sim C29A-C27 \\sim
C28C-C27 \\sim C28B-C27 ~
 C28A-C27 \\sim C30C-C27
 with sigma of 0.02
 C28A-C29A \\sim C29A-C30A \\sim C30A-C28A
 with sigma of 0.02
 C28B-C29B \\sim C29B-C30B \\sim C30B-C28B
 with sigma of 0.02
 C28C-C29C \\sim C29C-C30C \\sim C30C-C28C
 with sigma of 0.02
 N1B-C1B \\sim N1A-C1A \\sim N1B-C5B \\sim N1A-C5A \\sim N1A-C3 \\sim N1B-C3
 with sigma of 0.02
 C2B-C1B \\sim C2A-C1A
 with sigma of 0.02
 N2B-C7 \\sim N2A-C7 \\sim N2A-C2A \\sim N2B-C2B \\sim N2A-C9A \\sim N2B-C9B
 with sigma of 0.02
 C9A-C10A \\sim C9B-C10B
 with sigma of 0.02
 O5B-C10B \\sim O5A-C10A
 with sigma of 0.02
3. Uiso/Uaniso restraints and constraints
C22A \\sim C22B: within 2A with sigma of 0.003 and sigma for terminal atoms of
0.006
C28B \\sim C28A \\sim C30C \\sim C30B \\sim C30A \\sim C29C \\sim C29B \\sim
C29A \\sim C28C \\sim C27: within 2A with sigma of 0.01 and sigma for terminal
atoms of 0.02
C10B \\sim C10A: within 2A with sigma of 0.01 and sigma for terminal atoms of
0.02
4. Rigid body (RIGU) restrains
 C32, C31, N31
 with sigma for 1-2 distances of 0.004 and sigma for 1-3 distances of 0.004
 C23A, C22A, C24A, C25A
 with sigma for 1-2 distances of 0.004 and sigma for 1-3 distances of 0.004
5. Same fragment restrains
{C21, C22B, C23B, C24B, C25B} sigma for 1-2: 0.02, 1-3: 0.04
as
{C21, C22A, C23A, C24A, C25A}
{C26, C27, C28B, C29B, C30B} sigma for 1-2: 0.02, 1-3: 0.04
{C26, C27, C28C, C29C, C30C} sigma for 1-2: 0.02, 1-3: 0.04
as
{C26, C27, C28A, C29A, C30A}
{N31, C31, C32} sigma for 1-2: 0.02, 1-3: 0.04
as
{N31B, C31B, C32B}
6. Others
 Fixed Sof: N1A(0.55) C1A(0.45) H1AA(0.45) H1AB(0.45) C2A(0.45) H2AA(0.45)
 H2AB(0.45) N2A(0.45) N1B(0.45) C1B(0.55) H1BA(0.55) H1BB(0.55) C2B(0.55)
 H2BA(0.55) H2BB(0.55) N2B(0.55) H3AA(0.55) H3AB(0.55) H3BC(0.45) H3BD(0.45)
 C5A(0.55) H5AA(0.55) H5AB(0.55) C6A(0.55) H6AA(0.55) H6AB(0.55) O3A(0.55)
 H3A(0.55) C5B(0.45) H5BA(0.45) H5BB(0.45) C6B(0.45) H6BA(0.45) H6BB(0.45)
 O3B(0.45) H3B(0.45) H7AA(0.45) H7AB(0.45) H7BC(0.55) H7BD(0.55) C9A(0.45)
 H9AA(0.45) H9AB(0.45) C10A(0.45) H10A(0.45) H10B(0.45) O5B(0.55) H5B(0.55)
 C9B(0.55) H9BA(0.55) H9BB(0.55) C10B(0.55) H10C(0.55) H10D(0.55) O5A(0.45)
 H5A(0.45) C22A(0.72) C23A(0.72) H23A(0.72) H23B(0.72) H23C(0.72) C24A(0.72)
 H24A(0.72) H24B(0.72) H24C(0.72) C25A(0.72) H25A(0.72) H25B(0.72) H25C(0.72)
 C22B(0.28) C23B(0.28) H23D(0.28) H23E(0.28) H23F(0.28) C24B(0.28) H24D(0.28)
 H24E(0.28) H24F(0.28) C25B(0.28) H25D(0.28) H25E(0.28) H25F(0.28) C28A(0.34)
 H28A(0.34) H28B(0.34) H28C(0.34) C29A(0.34) H29A(0.34) H29B(0.34) H29C(0.34)
 C30A(0.34) H30A(0.34) H30B(0.34) H30C(0.34) C28B(0.38) H28D(0.38) H28E(0.38)
 H28F(0.38) C29B(0.38) H29D(0.38) H29E(0.38) H29F(0.38) C30B(0.38) H30D(0.38)
 H30E(0.38) H30F(0.38) C28C(0.28) H28G(0.28) H28H(0.28) H28I(0.28) C29C(0.28)
 H29G(0.28) H29H(0.28) H29I(0.28) C30C(0.28) H30G(0.28) H30H(0.28) H30I(0.28)
 N31B(0.22) C31B(0.22) C32B(0.22) O31A(0.28)
7.a Secondary CH2 refined with riding coordinates:
 C1A(H1AA,H1AB), C2A(H2AA,H2AB), C1B(H1BA,H1BB), C2B(H2BA,H2BB), C3(H3AA,H3AB),
  C3(H3BC,H3BD), C4(H4A,H4B), C5A(H5AA,H5AB), C6A(H6AA,H6AB), C5B(H5BA,H5BB),
 C6B(H6BA,H6BB), C7(H7AA,H7AB), C7(H7BC,H7BD), C8(H8A,H8B), C9A(H9AA,H9AB),
 C10A(H10A,H10B), C9B(H9BA,H9BB), C10B(H10C,H10D)
7.b Me refined with riding coordinates:
 C13(H13A,H13B,H13C), C14(H14A,H14B,H14C), C15(H15A,H15B,H15C), C18(H18A,H18B,
 H18C), C20(H20A,H20B,H20C), C23A(H23A,H23B,H23C), C24A(H24A,H24B,H24C),
 C25A(H25A,H25B,H25C), C23B(H23D,H23E,H23F), C24B(H24D,H24E,H24F), C25B(H25D,
 H25E,H25F)
7.c Aromatic/amide H refined with riding coordinates:
 O3A(H3A), O3B(H3B), O5B(H5B), O5A(H5A)
7.d Idealised Me refined as rotating group:
 C19(H19A,H19B,H19C), C28A(H28A,H28B,H28C), C29A(H29A,H29B,H29C), C30A(H30A,
 H30B,H30C), C28B(H28D,H28E,H28F), C29B(H29D,H29E,H29F), C30B(H30D,H30E,H30F),
 C28C(H28G,H28H,H28I), C29C(H29G,H29H,H29I), C30C(H30G,H30H,H30I), C32(H32A,
 H32B,H32C)
;
_olex2_submission_special_instructions 'No special instructions were received'

loop_
_space_group_symop_operation_xyz
'x, y, z'
'-x, -y, -z'

loop_
_atom_site_label
_atom_site_type_symbol
_atom_site_fract_x
_atom_site_fract_y
_atom_site_fract_z
_atom_site_U_iso_or_equiv
_atom_site_adp_type
_atom_site_occupancy
_atom_site_site_symmetry_order
_atom_site_calc_flag
_atom_site_refinement_flags_posn
_atom_site_refinement_flags_adp
_atom_site_refinement_flags_occupancy
_atom_site_disorder_assembly
_atom_site_disorder_group
Gd1 Gd 0.28959(2) 0.37586(2) 0.68458(2) 0.01737(6) Uani 1 1 d . . . . .
Mn1 Mn 0.47673(5) 0.48276(5) 0.41480(5) 0.01768(12) Uani 1 1 d . . . . .
Mn2 Mn 0.34941(5) 0.67039(5) 0.48798(5) 0.02364(14) Uani 1 1 d . . . . .
O1 O 0.4797(2) 0.4031(2) 0.5649(2) 0.0186(5) Uani 1 1 d . . . . .
N1A N 0.2480(6) 0.7595(5) 0.6124(5) 0.0248(15) Uiso 0.55 1 d D . P A 1
C1A C 0.1578(9) 0.8208(9) 0.5736(10) 0.036(2) Uiso 0.45 1 d D . P A 1
H1AA H 0.189458 0.886223 0.503925 0.043 Uiso 0.45 1 calc R . P A 1
H1AB H 0.103958 0.843868 0.633800 0.043 Uiso 0.45 1 calc R . P A 1
C2A C 0.0984(9) 0.7554(10) 0.5477(11) 0.040(3) Uiso 0.45 1 d D . P A 1
H2AA H 0.061251 0.693053 0.618639 0.049 Uiso 0.45 1 calc R . P A 1
H2AB H 0.041005 0.799893 0.519354 0.049 Uiso 0.45 1 calc R . P A 1
N2A N 0.1788(10) 0.7166(8) 0.4594(9) 0.039(3) Uiso 0.45 1 d D . P A 1
N1B N 0.2142(7) 0.7427(6) 0.6190(7) 0.0248(19) Uiso 0.45 1 d D . P A 2
C1B C 0.1100(8) 0.7631(8) 0.6049(8) 0.044(2) Uiso 0.55 1 d D . P A 2
H1BA H 0.071452 0.820414 0.631581 0.053 Uiso 0.55 1 calc R . P A 2
H1BB H 0.063699 0.697290 0.653380 0.053 Uiso 0.55 1 calc R . P A 2
C2B C 0.1214(8) 0.7963(8) 0.4847(8) 0.041(2) Uiso 0.55 1 d D . P A 2
H2BA H 0.151241 0.870531 0.440191 0.049 Uiso 0.55 1 calc R . P A 2
H2BB H 0.046877 0.797230 0.482477 0.049 Uiso 0.55 1 calc R . P A 2
N2B N 0.1945(7) 0.7258(6) 0.4281(7) 0.0267(19) Uiso 0.55 1 d D . P A 2
C3 C 0.2077(4) 0.6673(4) 0.7303(4) 0.0309(9) Uani 1 1 d D . . . .
H3AA H 0.179255 0.695634 0.791032 0.037 Uiso 0.55 1 calc R . P A 1
H3AB H 0.147315 0.627090 0.737478 0.037 Uiso 0.55 1 calc R . P A 1
H3BC H 0.141933 0.621130 0.763128 0.037 Uiso 0.45 1 calc R . P A 2
H3BD H 0.193936 0.708046 0.778509 0.037 Uiso 0.45 1 calc R . P A 2
C4 C 0.3055(3) 0.5944(3) 0.7418(3) 0.0244(8) Uani 1 1 d . . . . .
H4A H 0.365344 0.635375 0.734589 0.029 Uiso 1 1 calc R . . . .
H4B H 0.282802 0.534605 0.818365 0.029 Uiso 1 1 calc R . . . .
O2 O 0.3453(2) 0.5524(2) 0.6556(2) 0.0198(5) Uani 1 1 d . . . . .
C5A C 0.3136(7) 0.8376(6) 0.6087(7) 0.0233(15) Uiso 0.55 1 d D . P A 1
H5AA H 0.352100 0.801352 0.663348 0.028 Uiso 0.55 1 calc R . P A 1
H5AB H 0.264433 0.893188 0.631478 0.028 Uiso 0.55 1 calc R . P A 1
C6A C 0.3990(7) 0.8907(7) 0.4872(8) 0.0277(17) Uiso 0.55 1 d . . P A 1
H6AA H 0.362168 0.928649 0.431257 0.033 Uiso 0.55 1 calc R . P A 1
H6AB H 0.446342 0.942358 0.483343 0.033 Uiso 0.55 1 calc R . P A 1
O3A O 0.4616(6) 0.8030(5) 0.4662(5) 0.0257(13) Uiso 0.55 1 d . . P A 1
H3A H 0.539733 0.797724 0.445722 0.031 Uiso 0.55 1 calc R . P A 1
C5B C 0.2601(11) 0.8445(9) 0.5942(11) 0.046(3) Uiso 0.45 1 d D . P A 2
H5BA H 0.225939 0.903358 0.544832 0.055 Uiso 0.45 1 calc R . P A 2
H5BB H 0.236581 0.853496 0.667224 0.055 Uiso 0.45 1 calc R . P A 2
C6B C 0.3749(13) 0.8584(13) 0.5414(15) 0.056(3) Uiso 0.45 1 d . . P A 2
H6BA H 0.407897 0.824953 0.600996 0.067 Uiso 0.45 1 calc R . P A 2
H6BB H 0.391919 0.936242 0.504622 0.067 Uiso 0.45 1 calc R . P A 2
O3B O 0.4266(9) 0.8131(8) 0.4563(8) 0.047(3) Uiso 0.45 1 d . . P A 2
H3B H 0.490680 0.844396 0.390437 0.057 Uiso 0.45 1 calc R . P A 2
C7 C 0.1390(4) 0.6185(4) 0.4699(4) 0.0315(10) Uani 1 1 d D . . . .
H7AA H 0.096377 0.638653 0.419190 0.038 Uiso 0.45 1 calc R . P A 1
H7AB H 0.086892 0.582436 0.549496 0.038 Uiso 0.45 1 calc R . P A 1
H7BC H 0.097927 0.591396 0.553637 0.038 Uiso 0.55 1 calc R . P A 2
H7BD H 0.085464 0.628425 0.432471 0.038 Uiso 0.55 1 calc R . P A 2
C8 C 0.2263(3) 0.5381(4) 0.4413(4) 0.0268(9) Uani 1 1 d . . . . .
H8A H 0.190340 0.468838 0.467237 0.032 Uiso 1 1 calc R . . . .
H8B H 0.265998 0.564719 0.357336 0.032 Uiso 1 1 calc R . . . .
O4 O 0.3034(2) 0.5220(2) 0.4956(2) 0.0205(5) Uani 1 1 d . . . . .
C9A C 0.2029(10) 0.7964(10) 0.3399(11) 0.043(3) Uiso 0.45 1 d D . P A 1
H9AA H 0.167825 0.769193 0.304675 0.052 Uiso 0.45 1 calc R . P A 1
H9AB H 0.163638 0.863201 0.344246 0.052 Uiso 0.45 1 calc R . P A 1
C10A C 0.3165(12) 0.8272(15) 0.2593(14) 0.069(5) Uiso 0.45 1 d D U P A 1
H10A H 0.331344 0.805053 0.195670 0.083 Uiso 0.45 1 calc R . P A 1
H10B H 0.322983 0.906496 0.226524 0.083 Uiso 0.45 1 calc R . P A 1
O5B O 0.4125(5) 0.7687(5) 0.2858(6) 0.0215(14) Uiso 0.55 1 d D . P A 2
H5B H 0.476850 0.754658 0.230175 0.026 Uiso 0.55 1 calc R . P A 2
C9B C 0.2337(7) 0.7866(7) 0.3005(7) 0.0287(17) Uiso 0.55 1 d D . P A 2
H9BA H 0.174066 0.833659 0.278856 0.034 Uiso 0.55 1 calc R . P A 2
H9BB H 0.254572 0.735945 0.262068 0.034 Uiso 0.55 1 calc R . P A 2
C10B C 0.3336(7) 0.8539(7) 0.2645(7) 0.0262(17) Uiso 0.55 1 d D U P A 2
H10C H 0.357498 0.903640 0.182827 0.031 Uiso 0.55 1 calc R . P A 2
H10D H 0.319405 0.895030 0.312471 0.031 Uiso 0.55 1 calc R . P A 2
O5A O 0.3979(10) 0.7821(10) 0.3079(10) 0.057(4) Uiso 0.45 1 d D . P A 1
H5A H 0.473728 0.800145 0.262635 0.068 Uiso 0.45 1 calc R . P A 1
O6 O 0.4293(2) 0.3638(3) 0.3974(3) 0.0286(6) Uani 1 1 d . . . . .
O7 O 0.2905(2) 0.2911(2) 0.5651(2) 0.0261(6) Uani 1 1 d . . . . .
C11 C 0.3467(3) 0.3004(3) 0.4653(3) 0.0225(8) Uani 1 1 d . . . . .
C12 C 0.3128(4) 0.2360(3) 0.4152(4) 0.0270(9) Uani 1 1 d . . . . .
C13 C 0.4126(5) 0.2046(5) 0.3299(5) 0.0452(13) Uani 1 1 d . . . . .
H13A H 0.461381 0.158042 0.368905 0.068 Uiso 1 1 calc R . . . .
H13B H 0.387400 0.165947 0.297931 0.068 Uiso 1 1 calc R . . . .
H13C H 0.453332 0.269449 0.267947 0.068 Uiso 1 1 calc R . . . .
C14 C 0.2375(5) 0.3083(5) 0.3539(5) 0.0475(13) Uani 1 1 d . . . . .
H14A H 0.173106 0.328721 0.408341 0.071 Uiso 1 1 calc R . . . .
H14B H 0.278404 0.373010 0.291899 0.071 Uiso 1 1 calc R . . . .
H14C H 0.212471 0.269508 0.321883 0.071 Uiso 1 1 calc R . . . .
C15 C 0.2482(6) 0.1350(4) 0.5119(5) 0.0561(17) Uani 1 1 d . . . . .
H15A H 0.296288 0.088243 0.551685 0.084 Uiso 1 1 calc R . . . .
H15B H 0.183824 0.155731 0.566217 0.084 Uiso 1 1 calc R . . . .
H15C H 0.223129 0.096467 0.479810 0.084 Uiso 1 1 calc R . . . .
O8 O 0.4774(2) 0.5671(3) 0.2588(2) 0.0274(6) Uani 1 1 d . . . . .
O9 O 0.6353(2) 0.6605(2) 0.1727(2) 0.0258(6) Uani 1 1 d . . . . .
C16 C 0.5511(4) 0.6306(4) 0.1719(3) 0.0260(9) Uani 1 1 d . . . . .
C17 C 0.5370(4) 0.6708(5) 0.0559(4) 0.0406(12) Uani 1 1 d . . . . .
C18 C 0.4213(5) 0.6546(6) 0.0706(4) 0.0542(16) Uani 1 1 d . . . . .
H18A H 0.369767 0.693175 0.115894 0.081 Uiso 1 1 calc R . . . .
H18B H 0.415279 0.682390 -0.004713 0.081 Uiso 1 1 calc R . . . .
H18C H 0.403101 0.577785 0.110229 0.081 Uiso 1 1 calc R . . . .
C19 C 0.5577(6) 0.7962(6) -0.0048(5) 0.0644(18) Uani 1 1 d . . . . .
H19A H 0.504258 0.830974 0.043648 0.097 Uiso 1 1 calc GR . . . .
H19B H 0.548692 0.823993 -0.078747 0.097 Uiso 1 1 calc GR . . . .
H19C H 0.633124 0.811610 -0.017081 0.097 Uiso 1 1 calc GR . . . .
C20 C 0.6220(6) 0.6150(7) -0.0121(5) 0.071(2) Uani 1 1 d . . . . .
H20A H 0.695703 0.628719 -0.018579 0.106 Uiso 1 1 calc R . . . .
H20B H 0.606936 0.537509 0.026161 0.106 Uiso 1 1 calc R . . . .
H20C H 0.619114 0.642115 -0.088781 0.106 Uiso 1 1 calc R . . . .
O10 O 0.2126(3) 0.1946(3) 0.8237(3) 0.0398(8) Uani 1 1 d . . . . .
O11 O 0.3886(3) 0.1826(3) 0.7319(3) 0.0460(9) Uani 1 1 d . . . . .
C21 C 0.2951(5) 0.1385(4) 0.8021(4) 0.0448(13) Uani 1 1 d D . . . .
C22A C 0.2699(6) 0.0139(5) 0.8594(6) 0.0361(14) Uani 0.72 1 d D U P B 1
C23A C 0.3687(11) -0.0365(6) 0.7899(7) 0.052(2) Uani 0.72 1 d D U P B 1
H23A H 0.437694 -0.017224 0.789041 0.078 Uiso 0.72 1 calc R . P B 1
H23B H 0.360166 -0.114913 0.825273 0.078 Uiso 0.72 1 calc R . P B 1
H23C H 0.371134 -0.009542 0.711293 0.078 Uiso 0.72 1 calc R . P B 1
C24A C 0.2707(9) -0.0224(6) 0.9799(6) 0.049(2) Uani 0.72 1 d D U P B 1
H24A H 0.341886 -0.002994 0.974492 0.073 Uiso 0.72 1 calc R . P B 1
H24B H 0.210587 0.013120 1.022599 0.073 Uiso 0.72 1 calc R . P B 1
H24C H 0.260265 -0.100488 1.019803 0.073 Uiso 0.72 1 calc R . P B 1
C25A C 0.1618(8) -0.0141(6) 0.8627(8) 0.065(3) Uani 0.72 1 d D U P B 1
H25A H 0.164256 0.010157 0.784388 0.098 Uiso 0.72 1 calc R . P B 1
H25B H 0.150415 -0.092156 0.901583 0.098 Uiso 0.72 1 calc R . P B 1
H25C H 0.100737 0.021451 0.904380 0.098 Uiso 0.72 1 calc R . P B 1
C22B C 0.3213(13) 0.0212(11) 0.8726(13) 0.036(2) Uiso 0.28 1 d D U P B 2
C23B C 0.321(3) -0.044(2) 0.804(3) 0.082(14) Uiso 0.28 1 d D . P B 2
H23D H 0.252769 -0.028917 0.787514 0.124 Uiso 0.28 1 calc R . P B 2
H23E H 0.385180 -0.022592 0.731651 0.124 Uiso 0.28 1 calc R . P B 2
H23F H 0.324943 -0.120842 0.849035 0.124 Uiso 0.28 1 calc R . P B 2
C24B C 0.2196(16) -0.0183(19) 0.9848(16) 0.048(7) Uiso 0.28 1 d D . P B 2
H24D H 0.152135 -0.003960 0.967197 0.073 Uiso 0.28 1 calc R . P B 2
H24E H 0.225805 -0.095706 1.026665 0.073 Uiso 0.28 1 calc R . P B 2
H24F H 0.216250 0.019727 1.031975 0.073 Uiso 0.28 1 calc R . P B 2
C25B C 0.4262(18) -0.001(2) 0.899(2) 0.081(8) Uiso 0.28 1 d D . P B 2
H25D H 0.490484 0.024679 0.827064 0.122 Uiso 0.28 1 calc R . P B 2
H25E H 0.423148 0.037440 0.945830 0.122 Uiso 0.28 1 calc R . P B 2
H25F H 0.432702 -0.077993 0.940520 0.122 Uiso 0.28 1 calc R . P B 2
O12 O 0.1298(2) 0.4126(3) 0.8361(3) 0.0286(6) Uani 1 1 d . . . . .
O13 O 0.0971(3) 0.3980(3) 0.6991(3) 0.0312(7) Uani 1 1 d . . . . .
C26 C 0.0635(3) 0.4072(3) 0.7938(4) 0.0245(8) Uani 1 1 d D . . . .
C27 C -0.0602(4) 0.4103(4) 0.8584(4) 0.0425(12) Uani 1 1 d D U . . .
C28A C -0.1243(12) 0.4591(13) 0.7818(12) 0.038(3) Uiso 0.34 1 d D U P C 1
H28A H -0.113730 0.416767 0.736765 0.058 Uiso 0.34 1 calc GR . P C 1
H28B H -0.098307 0.532907 0.730166 0.058 Uiso 0.34 1 calc GR . P C 1
H28C H -0.203143 0.459882 0.828077 0.058 Uiso 0.34 1 calc GR . P C 1
C29A C -0.1031(12) 0.2979(9) 0.9461(12) 0.040(3) Uiso 0.34 1 d D U P C 1
H29A H -0.060870 0.268917 0.996760 0.061 Uiso 0.34 1 calc GR . P C 1
H29B H -0.094214 0.250885 0.906294 0.061 Uiso 0.34 1 calc GR . P C 1
H29C H -0.181647 0.301662 0.991505 0.061 Uiso 0.34 1 calc GR . P C 1
C30A C -0.0798(15) 0.4780(13) 0.9319(14) 0.055(4) Uiso 0.34 1 d D U P C 1
H30A H -0.159341 0.481460 0.974003 0.082 Uiso 0.34 1 calc GR . P C 1
H30B H -0.050403 0.550922 0.881134 0.082 Uiso 0.34 1 calc GR . P C 1
H30C H -0.041712 0.443721 0.986160 0.082 Uiso 0.34 1 calc GR . P C 1
C28B C -0.1229(11) 0.4120(11) 0.7839(10) 0.038(3) Uiso 0.38 1 d D U P C 2
H28D H -0.116937 0.341578 0.780131 0.057 Uiso 0.38 1 calc GR . P C 2
H28E H -0.090278 0.467156 0.706501 0.057 Uiso 0.38 1 calc GR . P C 2
H28F H -0.201081 0.428475 0.817905 0.057 Uiso 0.38 1 calc GR . P C 2
C29B C -0.0976(12) 0.3268(10) 0.9735(9) 0.048(3) Uiso 0.38 1 d D U P C 2
H29D H -0.176658 0.336042 1.012809 0.072 Uiso 0.38 1 calc GR . P C 2
H29E H -0.055643 0.331862 1.015958 0.072 Uiso 0.38 1 calc GR . P C 2
H29F H -0.085576 0.256127 0.969296 0.072 Uiso 0.38 1 calc GR . P C 2
C30B C -0.0814(13) 0.5251(9) 0.8642(13) 0.051(3) Uiso 0.38 1 d D U P C 2
H30D H -0.161291 0.536336 0.896858 0.077 Uiso 0.38 1 calc GR . P C 2
H30E H -0.050361 0.580855 0.786906 0.077 Uiso 0.38 1 calc GR . P C 2
H30F H -0.045718 0.529133 0.912495 0.077 Uiso 0.38 1 calc GR . P C 2
C28C C -0.0979(17) 0.2958(11) 0.8783(17) 0.057(5) Uiso 0.28 1 d D U P C 3
H28G H -0.067801 0.238352 0.931559 0.085 Uiso 0.28 1 calc GR . P C 3
H28H H -0.070054 0.287970 0.805077 0.085 Uiso 0.28 1 calc GR . P C 3
H28I H -0.179019 0.290994 0.910553 0.085 Uiso 0.28 1 calc GR . P C 3
C29C C -0.0968(18) 0.4105(16) 0.9747(12) 0.059(5) Uiso 0.28 1 d D U P C 3
H29G H -0.177860 0.411907 1.007488 0.089 Uiso 0.28 1 calc GR . P C 3
H29H H -0.066625 0.474164 0.969280 0.089 Uiso 0.28 1 calc GR . P C 3
H29I H -0.069792 0.345547 1.023984 0.089 Uiso 0.28 1 calc GR . P C 3
C30C C -0.1202(11) 0.4916(11) 0.7874(11) 0.021(3) Uiso 0.28 1 d D U P C 3
H30G H -0.106044 0.478174 0.719202 0.032 Uiso 0.28 1 calc GR . P C 3
H30H H -0.093878 0.563869 0.764158 0.032 Uiso 0.28 1 calc GR . P C 3
H30I H -0.199871 0.486126 0.832429 0.032 Uiso 0.28 1 calc GR . P C 3
N31 N 0.1763(6) 0.0848(5) 0.2647(5) 0.0769(18) Uani 1 1 d D U . . .
C31 C 0.1494(6) 0.1378(5) 0.1894(5) 0.0608(17) Uani 1 1 d D U . . .
C32 C 0.1155(6) 0.2066(6) 0.0923(6) 0.072(2) Uani 1 1 d D U . . .
H32A H 0.091942 0.276645 0.096455 0.108 Uiso 1 1 calc GR . . . .
H32B H 0.053871 0.172394 0.095290 0.108 Uiso 1 1 calc GR . . . .
H32C H 0.178173 0.216585 0.020349 0.108 Uiso 1 1 calc GR . . . .
N31B N 0.053(2) -0.0371(18) 0.769(2) 0.071(7) Uiso 0.22 1 d D . P D 2
C31B C 0.043(2) 0.0469(16) 0.770(2) 0.045(6) Uiso 0.22 1 d D . P D 2
C32B C 0.0275(18) 0.1524(16) 0.777(2) 0.031(4) Uiso 0.22 1 d D . P D 2
O31A O 0.0195(11) 0.1950(12) 0.7339(13) 0.044(3) Uiso 0.28 1 d . . P E 1

loop_
_atom_site_aniso_label
_atom_site_aniso_U_11
_atom_site_aniso_U_22
_atom_site_aniso_U_33
_atom_site_aniso_U_23
_atom_site_aniso_U_13
_atom_site_aniso_U_12
Gd1 0.01958(10) 0.01882(10) 0.01341(9) -0.00789(7) -0.00475(7) 0.00171(6)
Mn1 0.0207(3) 0.0201(3) 0.0130(3) -0.0084(2) -0.0058(2) 0.0025(2)
Mn2 0.0293(3) 0.0190(3) 0.0206(3) -0.0087(2) -0.0088(3) 0.0068(2)
O1 0.0217(13) 0.0184(13) 0.0152(12) -0.0087(10) -0.0055(10) 0.0039(10)
C3 0.031(2) 0.036(2) 0.031(2) -0.023(2) -0.0084(18) 0.0082(18)
C4 0.028(2) 0.027(2) 0.0195(19) -0.0139(17) -0.0057(16) 0.0014(16)
O2 0.0242(14) 0.0216(13) 0.0156(12) -0.0122(11) -0.0056(11) 0.0043(11)
C7 0.027(2) 0.038(2) 0.030(2) -0.015(2) -0.0135(18) 0.0106(19)
C8 0.023(2) 0.034(2) 0.026(2) -0.0125(18) -0.0147(17) 0.0089(17)
O4 0.0231(14) 0.0230(13) 0.0179(13) -0.0096(11) -0.0106(11) 0.0054(11)
O6 0.0258(15) 0.0380(17) 0.0262(15) -0.0217(14) -0.0027(12) -0.0031(13)
O7 0.0319(16) 0.0261(15) 0.0215(14) -0.0137(12) -0.0057(12) -0.0012(12)
C11 0.026(2) 0.0220(19) 0.025(2) -0.0139(16) -0.0133(16) 0.0083(15)
C12 0.037(2) 0.024(2) 0.026(2) -0.0151(17) -0.0128(18) 0.0026(17)
C13 0.052(3) 0.055(3) 0.046(3) -0.038(3) -0.017(3) 0.007(3)
C14 0.057(3) 0.053(3) 0.060(4) -0.036(3) -0.037(3) 0.011(3)
C15 0.096(5) 0.035(3) 0.037(3) -0.016(2) -0.015(3) -0.018(3)
O8 0.0263(15) 0.0399(17) 0.0155(13) -0.0103(13) -0.0073(12) -0.0005(13)
O9 0.0243(15) 0.0307(15) 0.0195(14) -0.0081(12) -0.0085(12) 0.0035(12)
C16 0.028(2) 0.035(2) 0.0149(18) -0.0110(17) -0.0086(16) 0.0057(17)
C17 0.035(3) 0.067(4) 0.017(2) -0.013(2) -0.0130(19) 0.003(2)
C18 0.044(3) 0.090(5) 0.026(3) -0.014(3) -0.021(2) 0.001(3)
C19 0.078(5) 0.072(4) 0.027(3) -0.002(3) -0.023(3) 0.001(4)
C20 0.069(4) 0.121(6) 0.041(3) -0.055(4) -0.025(3) 0.029(4)
O10 0.052(2) 0.0226(16) 0.0309(17) -0.0075(14) -0.0051(15) 0.0015(15)
O11 0.042(2) 0.050(2) 0.040(2) -0.0187(18) -0.0107(17) 0.0072(17)
C21 0.051(3) 0.038(3) 0.026(2) -0.008(2) -0.001(2) 0.001(2)
C22A 0.042(3) 0.032(2) 0.037(2) -0.011(2) -0.020(2) 0.002(2)
C23A 0.084(7) 0.023(4) 0.043(4) -0.014(3) -0.019(4) 0.006(4)
C24A 0.074(7) 0.029(4) 0.038(4) -0.005(3) -0.026(4) 0.005(4)
C25A 0.080(6) 0.034(4) 0.068(6) 0.014(4) -0.039(5) -0.034(4)
O12 0.0248(15) 0.0390(17) 0.0272(15) -0.0216(14) -0.0064(12) 0.0024(13)
O13 0.0258(15) 0.0467(19) 0.0218(15) -0.0163(14) -0.0062(12) -0.0009(13)
C26 0.021(2) 0.0218(19) 0.028(2) -0.0098(17) -0.0076(16) 0.0021(15)
C27 0.024(2) 0.060(3) 0.039(3) -0.021(2) -0.0100(19) 0.008(2)
N31 0.108(5) 0.057(3) 0.048(3) -0.014(3) -0.023(3) 0.012(3)
C31 0.075(4) 0.050(3) 0.043(3) -0.020(3) -0.012(3) 0.015(3)
C32 0.071(5) 0.067(4) 0.064(4) -0.023(4) -0.025(4) 0.025(4)

loop_
_atom_type_symbol
_atom_type_description
_atom_type_scat_dispersion_real
_atom_type_scat_dispersion_imag
_atom_type_scat_source
C C 0.0033 0.0016 'International Tables Vol C Tables 4.2.6.8 and 6.1.1.4'
H H 0.0000 0.0000 'International Tables Vol C Tables 4.2.6.8 and 6.1.1.4'
Gd Gd -0.1653 3.9035 'International Tables Vol C Tables 4.2.6.8 and 6.1.1.4'
Mn Mn 0.3368 0.7283 'International Tables Vol C Tables 4.2.6.8 and 6.1.1.4'
N N 0.0061 0.0033 'International Tables Vol C Tables 4.2.6.8 and 6.1.1.4'
O O 0.0106 0.0060 'International Tables Vol C Tables 4.2.6.8 and 6.1.1.4'

loop_
_geom_angle_atom_site_label_1
_geom_angle_atom_site_label_2
_geom_angle_atom_site_label_3
_geom_angle
_geom_angle_site_symmetry_1
_geom_angle_site_symmetry_3
O1 Gd1 O2 72.19(9) . .
O1 Gd1 O4 71.91(9) . .
O1 Gd1 O7 82.18(9) . .
O1 Gd1 O9 81.52(9) . 2_666
O1 Gd1 O10 121.85(10) . .
O1 Gd1 O11 72.39(10) . .
O1 Gd1 O12 148.78(9) . .
O1 Gd1 O13 147.84(9) . .
O2 Gd1 O4 65.63(9) . .
O2 Gd1 O10 146.82(10) . .
O2 Gd1 O11 131.87(11) . .
O2 Gd1 O12 79.75(9) . .
O4 Gd1 O11 129.49(10) . .
O7 Gd1 O2 136.36(9) . .
O7 Gd1 O4 73.17(9) . .
O7 Gd1 O10 76.82(11) . .
O7 Gd1 O11 67.59(11) . .
O7 Gd1 O12 128.60(10) . .
O7 Gd1 O13 78.94(10) . .
O9 Gd1 O2 74.37(9) 2_666 .
O9 Gd1 O4 136.94(10) 2_666 .
O9 Gd1 O7 136.52(10) 2_666 .
O9 Gd1 O10 78.25(11) 2_666 .
O9 Gd1 O11 69.10(11) 2_666 .
O9 Gd1 O12 77.94(10) 2_666 .
O9 Gd1 O13 129.48(10) 2_666 .
O10 Gd1 O4 144.72(11) . .
O10 Gd1 O11 49.46(11) . .
O12 Gd1 O4 108.73(10) . .
O12 Gd1 O10 76.49(11) . .
O12 Gd1 O11 120.31(11) . .
O13 Gd1 O2 104.92(10) . .
O13 Gd1 O4 77.79(10) . .
O13 Gd1 O10 78.63(12) . .
O13 Gd1 O11 122.31(12) . .
O13 Gd1 O12 53.18(10) . .
O1 Mn1 O1 81.65(12) . 2_666
O1 Mn1 O2 87.33(11) 2_666 2_666
O1 Mn1 O2 88.48(11) . 2_666
O1 Mn1 O4 87.92(11) . .
O1 Mn1 O4 88.23(11) 2_666 .
O1 Mn1 O6 97.38(12) . .
O1 Mn1 O6 178.69(12) 2_666 .
O1 Mn1 O8 97.11(12) 2_666 .
O1 Mn1 O8 178.39(13) . .
O4 Mn1 O2 174.65(10) . 2_666
O6 Mn1 O2 93.53(11) . 2_666
O6 Mn1 O4 90.85(11) . .
O8 Mn1 O2 90.44(11) . 2_666
O8 Mn1 O4 93.07(11) . .
O8 Mn1 O6 83.88(13) . .
O1 Mn2 N1A 137.79(19) 2_666 .
O1 Mn2 N2A 146.8(3) 2_666 .
O1 Mn2 N1B 147.1(2) 2_666 .
O1 Mn2 N2B 139.7(2) 2_666 .
O1 Mn2 O3A 79.48(17) 2_666 .
O1 Mn2 O5B 79.91(16) 2_666 .
N2A Mn2 N1A 75.3(3) . .
N2A Mn2 O3A 121.0(3) . .
N2B Mn2 N1B 73.2(3) . .
O2 Mn2 Mn1 81.35(7) . .
O2 Mn2 O1 80.44(10) . 2_666
O2 Mn2 N1A 76.78(16) . .
O2 Mn2 N2A 117.7(3) . .
O2 Mn2 N1B 76.63(18) . .
O2 Mn2 N2B 125.9(2) . .
O2 Mn2 O3A 98.55(17) . .
O2 Mn2 O5B 160.27(17) . .
O2 Mn2 O5A 165.8(3) . .
O3A Mn2 N1A 69.5(2) . .
O3B Mn2 N1B 75.5(3) . .
O3B Mn2 N2B 107.5(3) . .
O3B Mn2 O2 106.8(3) . .
O3B Mn2 O4 168.5(3) . .
O3B Mn2 O5B 74.6(3) . .
O4 Mn2 O1 80.32(10) . 2_666
O4 Mn2 N1A 126.68(19) . .
O4 Mn2 N2A 77.9(2) . .
O4 Mn2 N1B 116.0(2) . .
O4 Mn2 N2B 78.17(18) . .
O4 Mn2 O2 76.33(10) . .
O4 Mn2 O3A 159.73(18) . .
O4 Mn2 O5B 98.59(18) . .
O4 Mn2 O5A 105.8(3) . .
O5B Mn2 N1B 121.9(2) . .
O5B Mn2 N2B 70.2(2) . .
O5A Mn2 O1 86.0(3) . 2_666
O5A Mn2 N1A 111.3(4) . .
O5A Mn2 N2A 76.3(4) . .
O5A Mn2 O3A 74.5(3) . .
Mn1 O1 Gd1 103.65(11) . .
Mn1 O1 Gd1 103.67(11) 2_666 .
Mn1 O1 Mn1 98.35(12) . 2_666
Mn1 O1 Mn2 97.33(11) . 2_666
Mn1 O1 Mn2 97.16(11) 2_666 2_666
Mn2 O1 Gd1 147.70(12) 2_666 .
C1A N1A Mn2 107.7(5) . .
C1A N1A C3 114.3(7) . .
C3 N1A Mn2 103.3(4) . .
C5A N1A Mn2 113.6(5) . .
C5A N1A C1A 106.3(6) . .
C5A N1A C3 111.9(6) . .
N1A C1A H1AA 109.2 . .
N1A C1A H1AB 109.2 . .
N1A C1A C2A 112.1(9) . .
H1AA C1A H1AB 107.9 . .
C2A C1A H1AA 109.2 . .
C2A C1A H1AB 109.2 . .
C1A C2A H2AA 109.6 . .
C1A C2A H2AB 109.6 . .
H2AA C2A H2AB 108.1 . .
N2A C2A C1A 110.3(9) . .
N2A C2A H2AA 109.6 . .
N2A C2A H2AB 109.6 . .
C2A N2A Mn2 110.3(7) . .
C7 N2A Mn2 105.5(6) . .
C7 N2A C2A 111.0(8) . .
C7 N2A C9A 108.1(8) . .
C9A N2A Mn2 107.6(7) . .
C9A N2A C2A 113.8(10) . .
C1B N1B Mn2 112.9(6) . .
C1B N1B C5B 108.7(8) . .
C3 N1B Mn2 105.4(4) . .
C3 N1B C1B 113.5(7) . .
C3 N1B C5B 109.8(8) . .
C5B N1B Mn2 106.3(7) . .
N1B C1B H1BA 109.1 . .
N1B C1B H1BB 109.1 . .
N1B C1B C2B 112.7(8) . .
H1BA C1B H1BB 107.8 . .
C2B C1B H1BA 109.1 . .
C2B C1B H1BB 109.1 . .
C1B C2B H2BA 108.7 . .
C1B C2B H2BB 108.7 . .
C1B C2B N2B 114.3(8) . .
H2BA C2B H2BB 107.6 . .
N2B C2B H2BA 108.7 . .
N2B C2B H2BB 108.7 . .
C2B N2B Mn2 109.7(6) . .
C2B N2B C7 112.1(7) . .
C2B N2B C9B 109.2(7) . .
C7 N2B Mn2 102.1(4) . .
C9B N2B Mn2 110.1(5) . .
C9B N2B C7 113.5(6) . .
N1A C3 H3AA 110.2 . .
N1A C3 H3AB 110.2 . .
N1B C3 H3BC 107.7 . .
N1B C3 H3BD 107.7 . .
N1B C3 C4 118.5(5) . .
H3AA C3 H3AB 108.5 . .
H3BC C3 H3BD 107.1 . .
C4 C3 N1A 107.4(4) . .
C4 C3 H3AA 110.2 . .
C4 C3 H3AB 110.2 . .
C4 C3 H3BC 107.7 . .
C4 C3 H3BD 107.7 . .
C3 C4 H4A 109.6 . .
C3 C4 H4B 109.6 . .
H4A C4 H4B 108.1 . .
O2 C4 C3 110.3(3) . .
O2 C4 H4A 109.6 . .
O2 C4 H4B 109.6 . .
Mn1 O2 Gd1 92.40(9) 2_666 .
Mn2 O2 Gd1 109.14(11) . .
Mn2 O2 Mn1 91.75(10) . 2_666
C4 O2 Gd1 123.9(2) . .
C4 O2 Mn1 120.2(2) . 2_666
C4 O2 Mn2 113.5(2) . .
N1A C5A H5AA 109.7 . .
N1A C5A H5AB 109.7 . .
N1A C5A C6A 109.7(6) . .
H5AA C5A H5AB 108.2 . .
C6A C5A H5AA 109.7 . .
C6A C5A H5AB 109.7 . .
C5A C6A H6AA 111.1 . .
C5A C6A H6AB 111.1 . .
H6AA C6A H6AB 109.0 . .
O3A C6A C5A 103.4(7) . .
O3A C6A H6AA 111.1 . .
O3A C6A H6AB 111.1 . .
Mn2 O3A H3A 123.8 . .
C6A O3A Mn2 112.3(5) . .
C6A O3A H3A 123.8 . .
N1B C5B H5BA 107.9 . .
N1B C5B H5BB 107.9 . .
H5BA C5B H5BB 107.2 . .
C6B C5B N1B 117.7(11) . .
C6B C5B H5BA 107.9 . .
C6B C5B H5BB 107.9 . .
C5B C6B H6BA 108.7 . .
C5B C6B H6BB 108.7 . .
C5B C6B O3B 114.4(12) . .
H6BA C6B H6BB 107.6 . .
O3B C6B H6BA 108.7 . .
O3B C6B H6BB 108.7 . .
Mn2 O3B H3B 122.1 . .
C6B O3B Mn2 115.8(9) . .
C6B O3B H3B 122.1 . .
N2A C7 H7AA 108.2 . .
N2A C7 H7AB 108.2 . .
N2A C7 C8 116.4(6) . .
N2B C7 H7BC 109.8 . .
N2B C7 H7BD 109.8 . .
H7AA C7 H7AB 107.4 . .
H7BC C7 H7BD 108.2 . .
C8 C7 N2B 109.5(4) . .
C8 C7 H7AA 108.2 . .
C8 C7 H7AB 108.2 . .
C8 C7 H7BC 109.8 . .
C8 C7 H7BD 109.8 . .
C7 C8 H8A 109.6 . .
C7 C8 H8B 109.6 . .
H8A C8 H8B 108.1 . .
O4 C8 C7 110.5(3) . .
O4 C8 H8A 109.6 . .
O4 C8 H8B 109.6 . .
Mn1 O4 Gd1 91.99(9) . .
Mn2 O4 Gd1 108.87(11) . .
Mn2 O4 Mn1 92.44(11) . .
C8 O4 Gd1 124.6(2) . .
C8 O4 Mn1 120.3(2) . .
C8 O4 Mn2 112.8(2) . .
N2A C9A H9AA 106.9 . .
N2A C9A H9AB 106.9 . .
H9AA C9A H9AB 106.7 . .
C10A C9A N2A 121.7(11) . .
C10A C9A H9AA 106.9 . .
C10A C9A H9AB 106.9 . .
C9A C10A H10A 108.7 . .
C9A C10A H10B 108.7 . .
H10A C10A H10B 107.6 . .
O5A C10A C9A 114.2(13) . .
O5A C10A H10A 108.7 . .
O5A C10A H10B 108.7 . .
Mn2 O5B H5B 126.8 . .
C10B O5B Mn2 106.4(5) . .
C10B O5B H5B 126.8 . .
N2B C9B H9BA 110.2 . .
N2B C9B H9BB 110.2 . .
N2B C9B C10B 107.7(7) . .
H9BA C9B H9BB 108.5 . .
C10B C9B H9BA 110.2 . .
C10B C9B H9BB 110.2 . .
O5B C10B C9B 99.2(6) . .
O5B C10B H10C 111.9 . .
O5B C10B H10D 111.9 . .
C9B C10B H10C 111.9 . .
C9B C10B H10D 111.9 . .
H10C C10B H10D 109.6 . .
Mn2 O5A H5A 120.0 . .
C10A O5A Mn2 120.0(10) . .
C10A O5A H5A 120.0 . .
C11 O6 Mn1 128.3(3) . .
C11 O7 Gd1 135.3(3) . .
O6 C11 C12 116.0(3) . .
O7 C11 O6 125.0(4) . .
O7 C11 C12 118.9(4) . .
C13 C12 C11 112.0(4) . .
C13 C12 C15 109.8(4) . .
C14 C12 C11 106.8(3) . .
C14 C12 C13 109.1(4) . .
C14 C12 C15 109.2(5) . .
C15 C12 C11 109.9(4) . .
C12 C13 H13A 109.5 . .
C12 C13 H13B 109.5 . .
C12 C13 H13C 109.5 . .
H13A C13 H13B 109.5 . .
H13A C13 H13C 109.5 . .
H13B C13 H13C 109.5 . .
C12 C14 H14A 109.5 . .
C12 C14 H14B 109.5 . .
C12 C14 H14C 109.5 . .
H14A C14 H14B 109.5 . .
H14A C14 H14C 109.5 . .
H14B C14 H14C 109.5 . .
C12 C15 H15A 109.5 . .
C12 C15 H15B 109.5 . .
C12 C15 H15C 109.5 . .
H15A C15 H15B 109.5 . .
H15A C15 H15C 109.5 . .
H15B C15 H15C 109.5 . .
C16 O8 Mn1 129.2(3) . .
C16 O9 Gd1 134.9(3) . 2_666
O8 C16 C17 117.1(4) . .
O9 C16 O8 125.1(4) . .
O9 C16 C17 117.7(4) . .
C16 C17 C19 107.8(4) . .
C18 C17 C16 111.9(4) . .
C18 C17 C19 105.9(5) . .
C20 C17 C16 106.9(4) . .
C20 C17 C18 113.5(5) . .
C20 C17 C19 110.7(5) . .
C17 C18 H18A 109.5 . .
C17 C18 H18B 109.5 . .
C17 C18 H18C 109.5 . .
H18A C18 H18B 109.5 . .
H18A C18 H18C 109.5 . .
H18B C18 H18C 109.5 . .
C17 C19 H19A 109.5 . .
C17 C19 H19B 109.5 . .
C17 C19 H19C 109.5 . .
H19A C19 H19B 109.5 . .
H19A C19 H19C 109.5 . .
H19B C19 H19C 109.5 . .
C17 C20 H20A 109.5 . .
C17 C20 H20B 109.5 . .
C17 C20 H20C 109.5 . .
H20A C20 H20B 109.5 . .
H20A C20 H20C 109.5 . .
H20B C20 H20C 109.5 . .
C21 O10 Gd1 100.7(3) . .
C21 O11 Gd1 89.5(3) . .
O10 C21 Gd1 55.2(3) . .
O10 C21 O11 120.0(5) . .
O10 C21 C22A 114.2(5) . .
O10 C21 C22B 131.0(7) . .
O11 C21 Gd1 65.1(3) . .
O11 C21 C22A 125.5(5) . .
O11 C21 C22B 105.6(7) . .
C22A C21 Gd1 165.5(4) . .
C22B C21 Gd1 164.8(7) . .
C23A C22A C21 105.9(6) . .
C24A C22A C21 104.5(5) . .
C24A C22A C23A 109.5(6) . .
C25A C22A C21 113.9(6) . .
C25A C22A C23A 111.1(8) . .
C25A C22A C24A 111.7(7) . .
C22A C23A H23A 109.5 . .
C22A C23A H23B 109.5 . .
C22A C23A H23C 109.5 . .
H23A C23A H23B 109.5 . .
H23A C23A H23C 109.5 . .
H23B C23A H23C 109.5 . .
C22A C24A H24A 109.5 . .
C22A C24A H24B 109.5 . .
C22A C24A H24C 109.5 . .
H24A C24A H24B 109.5 . .
H24A C24A H24C 109.5 . .
H24B C24A H24C 109.5 . .
C22A C25A H25A 109.5 . .
C22A C25A H25B 109.5 . .
C22A C25A H25C 109.5 . .
H25A C25A H25B 109.5 . .
H25A C25A H25C 109.5 . .
H25B C25A H25C 109.5 . .
C21 C22B C23B 104.5(15) . .
C24B C22B C21 106.0(12) . .
C24B C22B C23B 106.1(16) . .
C25B C22B C21 119.1(14) . .
C25B C22B C23B 110.5(17) . .
C25B C22B C24B 109.9(15) . .
C22B C23B H23D 109.5 . .
C22B C23B H23E 109.5 . .
C22B C23B H23F 109.5 . .
H23D C23B H23E 109.5 . .
H23D C23B H23F 109.5 . .
H23E C23B H23F 109.5 . .
C22B C24B H24D 109.5 . .
C22B C24B H24E 109.5 . .
C22B C24B H24F 109.5 . .
H24D C24B H24E 109.5 . .
H24D C24B H24F 109.5 . .
H24E C24B H24F 109.5 . .
C22B C25B H25D 109.5 . .
C22B C25B H25E 109.5 . .
C22B C25B H25F 109.5 . .
H25D C25B H25E 109.5 . .
H25D C25B H25F 109.5 . .
H25E C25B H25F 109.5 . .
C26 O12 Gd1 91.6(2) . .
C26 O13 Gd1 93.2(2) . .
O12 C26 Gd1 61.9(2) . .
O12 C26 O13 121.6(4) . .
O12 C26 C27 119.3(4) . .
O13 C26 Gd1 60.1(2) . .
O13 C26 C27 119.0(4) . .
C27 C26 Gd1 173.5(3) . .
C26 C27 C29A 110.1(7) . .
C26 C27 C30A 108.1(7) . .
C26 C27 C28B 109.1(6) . .
C26 C27 C30B 105.0(7) . .
C26 C27 C28C 100.8(8) . .
C28A C27 C26 113.2(7) . .
C28A C27 C29A 111.4(8) . .
C28A C27 C30A 108.9(8) . .
C29A C27 C30A 104.7(7) . .
C28B C27 C30B 104.9(7) . .
C29B C27 C26 113.2(7) . .
C29B C27 C28B 114.1(7) . .
C29B C27 C30B 109.8(7) . .
C29C C27 C26 117.4(9) . .
C29C C27 C28C 105.5(8) . .
C29C C27 C30C 112.4(9) . .
C30C C27 C26 113.6(7) . .
C30C C27 C28C 105.3(8) . .
C27 C28A H28A 109.5 . .
C27 C28A H28B 109.5 . .
C27 C28A H28C 109.5 . .
H28A C28A H28B 109.5 . .
H28A C28A H28C 109.5 . .
H28B C28A H28C 109.5 . .
C27 C29A H29A 109.5 . .
C27 C29A H29B 109.5 . .
C27 C29A H29C 109.5 . .
H29A C29A H29B 109.5 . .
H29A C29A H29C 109.5 . .
H29B C29A H29C 109.5 . .
C27 C30A H30A 109.5 . .
C27 C30A H30B 109.5 . .
C27 C30A H30C 109.5 . .
H30A C30A H30B 109.5 . .
H30A C30A H30C 109.5 . .
H30B C30A H30C 109.5 . .
C27 C28B H28D 109.5 . .
C27 C28B H28E 109.5 . .
C27 C28B H28F 109.5 . .
H28D C28B H28E 109.5 . .
H28D C28B H28F 109.5 . .
H28E C28B H28F 109.5 . .
C27 C29B H29D 109.5 . .
C27 C29B H29E 109.5 . .
C27 C29B H29F 109.5 . .
H29D C29B H29E 109.5 . .
H29D C29B H29F 109.5 . .
H29E C29B H29F 109.5 . .
C27 C30B H30D 109.5 . .
C27 C30B H30E 109.5 . .
C27 C30B H30F 109.5 . .
H30D C30B H30E 109.5 . .
H30D C30B H30F 109.5 . .
H30E C30B H30F 109.5 . .
C27 C28C H28G 109.5 . .
C27 C28C H28H 109.5 . .
C27 C28C H28I 109.5 . .
H28G C28C H28H 109.5 . .
H28G C28C H28I 109.5 . .
H28H C28C H28I 109.5 . .
C27 C29C H29G 109.5 . .
C27 C29C H29H 109.5 . .
C27 C29C H29I 109.5 . .
H29G C29C H29H 109.5 . .
H29G C29C H29I 109.5 . .
H29H C29C H29I 109.5 . .
C27 C30C H30G 109.5 . .
C27 C30C H30H 109.5 . .
C27 C30C H30I 109.5 . .
H30G C30C H30H 109.5 . .
H30G C30C H30I 109.5 . .
H30H C30C H30I 109.5 . .
N31 C31 C32 179.5(9) . .
C31 C32 H32A 109.5 . .
C31 C32 H32B 109.5 . .
C31 C32 H32C 109.5 . .
H32A C32 H32B 109.5 . .
H32A C32 H32C 109.5 . .
H32B C32 H32C 109.5 . .
N31B C31B C32B 177(3) . .

loop_
_geom_bond_atom_site_label_1
_geom_bond_atom_site_label_2
_geom_bond_distance
_geom_bond_site_symmetry_2
Gd1 O1 2.373(3) .
Gd1 O2 2.470(3) .
Gd1 O4 2.492(3) .
Gd1 O7 2.390(3) .
Gd1 O9 2.385(3) 2_666
Gd1 O10 2.479(3) .
Gd1 O11 2.692(4) .
Gd1 O12 2.476(3) .
Gd1 O13 2.436(3) .
Mn1 O1 1.910(3) .
Mn1 O1 1.913(3) 2_666
Mn1 O2 2.209(3) 2_666
Mn1 O4 2.197(3) .
Mn1 O6 1.976(3) .
Mn1 O8 1.971(3) .
Mn2 O1 2.277(3) 2_666
Mn2 N1A 2.384(7) .
Mn2 N2A 2.371(12) .
Mn2 N1B 2.416(8) .
Mn2 N2B 2.392(8) .
Mn2 O2 2.184(3) .
Mn2 O3A 2.376(6) .
Mn2 O3B 2.152(10) .
Mn2 O4 2.168(3) .
Mn2 O5B 2.383(7) .
Mn2 O5A 2.191(12) .
N1A C1A 1.483(10) .
N1A C3 1.527(7) .
N1A C5A 1.456(9) .
C1A H1AA 0.9900 .
C1A H1AB 0.9900 .
C1A C2A 1.507(13) .
C2A H2AA 0.9900 .
C2A H2AB 0.9900 .
C2A N2A 1.497(11) .
N2A C7 1.454(10) .
N2A C9A 1.485(12) .
N1B C1B 1.426(10) .
N1B C3 1.425(8) .
N1B C5B 1.463(11) .
C1B H1BA 0.9900 .
C1B H1BB 0.9900 .
C1B C2B 1.480(11) .
C2B H2BA 0.9900 .
C2B H2BB 0.9900 .
C2B N2B 1.489(10) .
N2B C7 1.527(8) .
N2B C9B 1.502(10) .
C3 H3AA 0.9900 .
C3 H3AB 0.9900 .
C3 H3BC 0.9900 .
C3 H3BD 0.9900 .
C3 C4 1.512(6) .
C4 H4A 0.9900 .
C4 H4B 0.9900 .
C4 O2 1.423(4) .
C5A H5AA 0.9900 .
C5A H5AB 0.9900 .
C5A C6A 1.535(11) .
C6A H6AA 0.9900 .
C6A H6AB 0.9900 .
C6A O3A 1.412(10) .
O3A H3A 0.9500 .
C5B H5BA 0.9900 .
C5B H5BB 0.9900 .
C5B C6B 1.395(19) .
C6B H6BA 0.9900 .
C6B H6BB 0.9900 .
C6B O3B 1.445(18) .
O3B H3B 0.9500 .
C7 H7AA 0.9900 .
C7 H7AB 0.9900 .
C7 H7BC 0.9900 .
C7 H7BD 0.9900 .
C7 C8 1.513(6) .
C8 H8A 0.9900 .
C8 H8B 0.9900 .
C8 O4 1.426(5) .
C9A H9AA 0.9900 .
C9A H9AB 0.9900 .
C9A C10A 1.462(15) .
C10A H10A 0.9900 .
C10A H10B 0.9900 .
C10A O5A 1.409(14) .
O5B H5B 0.9500 .
O5B C10B 1.445(9) .
C9B H9BA 0.9900 .
C9B H9BB 0.9900 .
C9B C10B 1.521(10) .
C10B H10C 0.9900 .
C10B H10D 0.9900 .
O5A H5A 0.9500 .
O6 C11 1.275(5) .
O7 C11 1.243(5) .
C11 C12 1.536(5) .
C12 C13 1.525(6) .
C12 C14 1.523(7) .
C12 C15 1.532(7) .
C13 H13A 0.9800 .
C13 H13B 0.9800 .
C13 H13C 0.9800 .
C14 H14A 0.9800 .
C14 H14B 0.9800 .
C14 H14C 0.9800 .
C15 H15A 0.9800 .
C15 H15B 0.9800 .
C15 H15C 0.9800 .
O8 C16 1.269(5) .
O9 C16 1.247(5) .
C16 C17 1.541(6) .
C17 C18 1.494(7) .
C17 C19 1.579(9) .
C17 C20 1.490(8) .
C18 H18A 0.9800 .
C18 H18B 0.9800 .
C18 H18C 0.9800 .
C19 H19A 0.9800 .
C19 H19B 0.9800 .
C19 H19C 0.9800 .
C20 H20A 0.9800 .
C20 H20B 0.9800 .
C20 H20C 0.9800 .
O10 C21 1.234(6) .
O11 C21 1.273(6) .
C21 C22A 1.580(8) .
C21 C22B 1.557(14) .
C22A C23A 1.540(11) .
C22A C24A 1.532(9) .
C22A C25A 1.510(10) .
C23A H23A 0.9800 .
C23A H23B 0.9800 .
C23A H23C 0.9800 .
C24A H24A 0.9800 .
C24A H24B 0.9800 .
C24A H24C 0.9800 .
C25A H25A 0.9800 .
C25A H25B 0.9800 .
C25A H25C 0.9800 .
C22B C23B 1.559(18) .
C22B C24B 1.540(16) .
C22B C25B 1.515(18) .
C23B H23D 0.9800 .
C23B H23E 0.9800 .
C23B H23F 0.9800 .
C24B H24D 0.9800 .
C24B H24E 0.9800 .
C24B H24F 0.9800 .
C25B H25D 0.9800 .
C25B H25E 0.9800 .
C25B H25F 0.9800 .
O12 C26 1.256(5) .
O13 C26 1.263(5) .
C26 C27 1.518(6) .
C27 C28A 1.486(10) .
C27 C29A 1.527(10) .
C27 C30A 1.576(11) .
C27 C28B 1.547(10) .
C27 C29B 1.454(10) .
C27 C30B 1.587(10) .
C27 C28C 1.605(12) .
C27 C29C 1.490(12) .
C27 C30C 1.494(10) .
C28A H28A 0.9800 .
C28A H28B 0.9800 .
C28A H28C 0.9800 .
C29A H29A 0.9800 .
C29A H29B 0.9800 .
C29A H29C 0.9800 .
C30A H30A 0.9800 .
C30A H30B 0.9800 .
C30A H30C 0.9800 .
C28B H28D 0.9800 .
C28B H28E 0.9800 .
C28B H28F 0.9800 .
C29B H29D 0.9800 .
C29B H29E 0.9800 .
C29B H29F 0.9800 .
C30B H30D 0.9800 .
C30B H30E 0.9800 .
C30B H30F 0.9800 .
C28C H28G 0.9800 .
C28C H28H 0.9800 .
C28C H28I 0.9800 .
C29C H29G 0.9800 .
C29C H29H 0.9800 .
C29C H29I 0.9800 .
C30C H30G 0.9800 .
C30C H30H 0.9800 .
C30C H30I 0.9800 .
N31 C31 1.144(8) .
C31 C32 1.471(9) .
C32 H32A 0.9800 .
C32 H32B 0.9800 .
C32 H32C 0.9800 .
N31B C31B 1.144(18) .
C31B C32B 1.471(18) .

loop_
_geom_hbond_atom_site_label_D
_geom_hbond_atom_site_label_H
_geom_hbond_atom_site_label_A
_geom_hbond_distance_DH
_geom_hbond_distance_HA
_geom_hbond_distance_DA
_geom_hbond_angle_DHA
_geom_hbond_site_symmetry_A
_geom_hbond_publ_flag
O3A H3A O7 0.95 2.34 3.234(7) 155.9 2_666 yes
O3B H3B O11 0.95 1.93 2.756(11) 143.6 2_666 yes
O5B H5B O9 0.95 2.31 3.187(7) 153.7 . yes
O5A H5A O11 0.95 1.90 2.722(13) 143.7 2_666 yes
